data_2230194
loop_
_publ_author_name
'Solak, Samet'
'Karaku\,s, Mehmet'
'Tercan, Bar\?i\,s'
'H\"okelek, Tuncer'

_publ_section_title
;
 Triethylammonium (<i>S</i>)-({-})-<i>O</i>-[1-(2-naphthyl)ethyl]
 (4-methoxyphenyl)dithiophosphonate
;
_journal_coeditor_code XU5201
_journal_issue 5
_journal_name_full 'Acta Crystallographica Section E'
_journal_page_first o1260
_journal_page_last o1261
_journal_paper_doi 10.1107/S1600536811015820
_journal_volume 67
_journal_year 2011
_chemical_formula_iupac 'C6 H16 N +, C19 H18 O2 P S2 -'
_chemical_formula_moiety 'C6 H16 N +, C19 H18 O2 P S2 -'
_chemical_formula_sum 'C25 H34 N O2 P S2'
_chemical_formula_weight 475.62
_chemical_name_systematic
;
Triethylammonium (<i>S</i>)-(-)-<i>O</i>-[1-(2-naphthyl)ethyl]
(4-methoxyphenyl)dithiophosphonate
;
_space_group_IT_number 19
_symmetry_cell_setting orthorhombic
_symmetry_space_group_name_Hall 'P 2ac 2ab'
_symmetry_space_group_name_H-M 'P 21 21 21'
_atom_sites_solution_hydrogens geom
_atom_sites_solution_primary direct
_atom_sites_solution_secondary difmap
_audit_creation_method SHELXL-97
_cell_angle_alpha 90.00
_cell_angle_beta 90.00
_cell_angle_gamma 90.00
_cell_formula_units_Z 4
_cell_length_a 9.3782(3)
_cell_length_b 12.3467(5)
_cell_length_c 21.9651(8)
_cell_measurement_reflns_used 9895
_cell_measurement_temperature 294(2)
_cell_measurement_theta_max 28.35
_cell_measurement_theta_min 2.73
_cell_volume 2543.34(16)
_computing_cell_refinement 'SAINT (Bruker, 2007)'
_computing_data_collection 'APEX2 (Bruker, 2007)'
_computing_data_reduction 'SAINT (Bruker, 2007)'
_computing_molecular_graphics 'ORTEP-3 for Windows (Farrugia, 1997)'
_computing_publication_material 'WinGX (Farrugia, 1999) and PLATON (Spek, 2009)'
_computing_structure_refinement 'SHELXL97 (Sheldrick, 2008)'
_computing_structure_solution 'SHELXS97 (Sheldrick, 2008)'
_diffrn_ambient_temperature 294(2)
_diffrn_measured_fraction_theta_full 0.994
_diffrn_measured_fraction_theta_max 0.994
_diffrn_measurement_device_type 'Bruker Kappa APEXII CCD area-detector'
_diffrn_measurement_method '\f and \w'
_diffrn_radiation_monochromator graphite
_diffrn_radiation_source 'fine-focus sealed tube'
_diffrn_radiation_type MoK\a
_diffrn_radiation_wavelength 0.71073
_diffrn_reflns_av_R_equivalents 0.0299
_diffrn_reflns_av_sigmaI/netI 0.0203
_diffrn_reflns_limit_h_max 12
_diffrn_reflns_limit_h_min -11
_diffrn_reflns_limit_k_max 16
_diffrn_reflns_limit_k_min -15
_diffrn_reflns_limit_l_max 29
_diffrn_reflns_limit_l_min -29
_diffrn_reflns_number 43596
_diffrn_reflns_theta_full 28.41
_diffrn_reflns_theta_max 28.41
_diffrn_reflns_theta_min 1.85
_exptl_absorpt_coefficient_mu 0.294
_exptl_absorpt_correction_T_max 0.9119
_exptl_absorpt_correction_T_min 0.8623
_exptl_absorpt_correction_type multi-scan
_exptl_absorpt_process_details '(SADABS; Bruker, 2005)'
_exptl_crystal_colour colorless
_exptl_crystal_density_diffrn 1.242
_exptl_crystal_density_method 'not measured'
_exptl_crystal_description block
_exptl_crystal_F_000 1016
_exptl_crystal_size_max 0.52
_exptl_crystal_size_mid 0.36
_exptl_crystal_size_min 0.32
_refine_diff_density_max 0.782
_refine_diff_density_min -0.260
_refine_ls_abs_structure_details 'Flack (1983), 2752 Friedel pairs'
_refine_ls_abs_structure_Flack -0.01(6)
_refine_ls_extinction_method none
_refine_ls_goodness_of_fit_ref 1.063
_refine_ls_hydrogen_treatment mixed
_refine_ls_matrix_type full
_refine_ls_number_parameters 289
_refine_ls_number_reflns 6343
_refine_ls_number_restraints 0
_refine_ls_restrained_S_all 1.063
_refine_ls_R_factor_all 0.0400
_refine_ls_R_factor_gt 0.0356
_refine_ls_shift/su_max 0.000
_refine_ls_shift/su_mean 0.000
_refine_ls_structure_factor_coef Fsqd
_refine_ls_weighting_details 'calc w=1/[\s^2^(Fo^2^)+(0.0477P)^2^+1.2869P] where P=(Fo^2^+2Fc^2^)/3'
_refine_ls_weighting_scheme calc
_refine_ls_wR_factor_gt 0.0894
_refine_ls_wR_factor_ref 0.0937
_reflns_number_gt 5946
_reflns_number_total 6343
_reflns_threshold_expression I>2\s(I)
_cod_data_source_file xu5201.cif
_cod_data_source_block I
_cod_original_cell_volume 2543.33(16)
_cod_database_code 2230194
_cod_database_fobs_code 2230194

loop_
_symmetry_equiv_pos_as_xyz
'x, y, z'
'x+1/2, -y+1/2, -z'
'-x, y+1/2, -z+1/2'
'-x+1/2, -y, z+1/2'

loop_
_atom_site_type_symbol
_atom_site_label
_atom_site_fract_x
_atom_site_fract_y
_atom_site_fract_z
_atom_site_U_iso_or_equiv
_atom_site_adp_type
_atom_site_calc_flag
_atom_site_refinement_flags
_atom_site_occupancy
_atom_site_symmetry_multiplicity
_atom_site_disorder_assembly
_atom_site_disorder_group
S S1 0.60412(5) 0.18821(4) 0.04905(2) 0.02652(11) Uani d . 1 1 . .
S S2 0.57588(5) 0.14708(4) 0.19936(2) 0.02634(11) Uani d . 1 1 . .
P P1 0.48082(5) 0.18524(4) 0.12180(2) 0.01859(10) Uani d . 1 1 . .
O O1 0.34594(14) 0.10520(11) 0.11076(6) 0.0211(3) Uani d . 1 1 . .
O O2 0.14963(18) 0.59555(13) 0.14733(7) 0.0327(3) Uani d . 1 1 . .
N N1 -0.09897(17) 0.20257(14) 0.15241(7) 0.0233(3) Uani d . 1 1 . .
H H1 -0.187(3) 0.190(2) 0.1517(11) 0.029(6) Uiso d . 1 1 . .
C C1 0.38210(18) 0.31092(15) 0.12904(8) 0.0192(3) Uani d . 1 1 . .
C C2 0.3729(2) 0.36634(17) 0.18402(8) 0.0235(4) Uani d . 1 1 . .
H H2 0.4193 0.3392 0.2182 0.028 Uiso calc R 1 1 . .
C C3 0.2957(2) 0.46103(17) 0.18858(9) 0.0264(4) Uani d . 1 1 . .
H H3 0.2904 0.4972 0.2257 0.032 Uiso calc R 1 1 . .
C C4 0.2256(2) 0.50278(16) 0.13774(9) 0.0235(4) Uani d . 1 1 . .
C C5 0.2361(2) 0.44975(16) 0.08213(9) 0.0229(4) Uani d . 1 1 . .
H H5 0.1911 0.4777 0.0478 0.027 Uiso calc R 1 1 . .
C C6 0.3143(2) 0.35486(17) 0.07823(8) 0.0222(4) Uani d . 1 1 . .
H H6 0.3217 0.3197 0.0409 0.027 Uiso calc R 1 1 . .
C C7 0.0639(3) 0.6348(2) 0.09831(11) 0.0393(5) Uani d . 1 1 . .
H H7A 0.0105 0.6967 0.1117 0.059 Uiso calc R 1 1 . .
H H7B -0.0007 0.5790 0.0854 0.059 Uiso calc R 1 1 . .
H H7C 0.1241 0.6551 0.0649 0.059 Uiso calc R 1 1 . .
C C8 0.3722(2) -0.00862(16) 0.09988(10) 0.0261(4) Uani d . 1 1 . .
H H8 0.4752 -0.0209 0.0970 0.031 Uiso calc R 1 1 . .
C C9 0.3140(3) -0.07059(18) 0.15388(11) 0.0331(5) Uani d . 1 1 . .
H H9A 0.3298 -0.1467 0.1480 0.050 Uiso calc R 1 1 . .
H H9B 0.2136 -0.0571 0.1576 0.050 Uiso calc R 1 1 . .
H H9C 0.3617 -0.0473 0.1903 0.050 Uiso calc R 1 1 . .
C C10 0.3016(2) -0.03846(18) 0.03867(10) 0.0291(4) Uani d . 1 1 . .
C C11 0.2350(2) 0.04142(18) 0.00213(10) 0.0295(4) Uani d . 1 1 . .
H H11 0.2360 0.1134 0.0146 0.035 Uiso calc R 1 1 . .
C C12 0.1688(2) 0.01411(19) -0.05147(11) 0.0322(4) Uani d . 1 1 . .
H H12 0.1235 0.0672 -0.0744 0.039 Uiso calc R 1 1 . .
C C13 0.1694(2) -0.09410(19) -0.07195(10) 0.0308(4) Uani d . 1 1 . .
C C14 0.1044(2) -0.1237(2) -0.12876(11) 0.0358(5) Uani d . 1 1 . .
H H14 0.0577 -0.0718 -0.1521 0.043 Uiso calc R 1 1 . .
C C15 0.1116(3) -0.2262(2) -0.14773(11) 0.0381(5) Uani d . 1 1 . .
H H15 0.0704 -0.2448 -0.1848 0.046 Uiso calc R 1 1 . .
C C16 0.1806(3) -0.3082(2) -0.11267(11) 0.0406(5) Uani d . 1 1 . .
H H16 0.1840 -0.3790 -0.1270 0.049 Uiso calc R 1 1 . .
C C17 0.2415(3) -0.28267(19) -0.05816(11) 0.0363(5) Uani d . 1 1 . .
H H17 0.2852 -0.3362 -0.0350 0.044 Uiso calc R 1 1 . .
C C18 0.2382(2) -0.17606(17) -0.03732(9) 0.0264(4) Uani d . 1 1 . .
C C19 0.3031(2) -0.14337(19) 0.01921(10) 0.0301(4) Uani d . 1 1 . .
H H19 0.3475 -0.1955 0.0432 0.036 Uiso calc R 1 1 . .
C C20 -0.0239(2) 0.14297(19) 0.10174(10) 0.0304(4) Uani d . 1 1 . .
H H20A 0.0780 0.1436 0.1093 0.037 Uiso calc R 1 1 . .
H H20B -0.0410 0.1803 0.0636 0.037 Uiso calc R 1 1 . .
C C21 -0.0742(3) 0.0270(2) 0.09624(13) 0.0425(6) Uani d . 1 1 . .
H H21A -0.0452 -0.0130 0.1316 0.064 Uiso calc R 1 1 . .
H H21B -0.0330 -0.0053 0.0606 0.064 Uiso calc R 1 1 . .
H H21C -0.1763 0.0256 0.0930 0.064 Uiso calc R 1 1 . .
C C22 -0.0597(2) 0.16311(18) 0.21476(9) 0.0292(4) Uani d . 1 1 . .
H H22B -0.0739 0.0854 0.2164 0.035 Uiso calc R 1 1 . .
H H22A -0.1235 0.1960 0.2442 0.035 Uiso calc R 1 1 . .
C C23 0.0930(2) 0.1883(2) 0.23275(10) 0.0356(5) Uani d . 1 1 . .
H H23A 0.1128 0.1572 0.2719 0.053 Uiso calc R 1 1 . .
H H23B 0.1060 0.2653 0.2346 0.053 Uiso calc R 1 1 . .
H H23C 0.1569 0.1582 0.2031 0.053 Uiso calc R 1 1 . .
C C24 -0.0782(2) 0.32156(17) 0.14353(10) 0.0305(4) Uani d . 1 1 . .
H H24A -0.1139 0.3416 0.1036 0.037 Uiso calc R 1 1 . .
H H24B 0.0230 0.3375 0.1445 0.037 Uiso calc R 1 1 . .
C C25 -0.1526(3) 0.3895(2) 0.19115(12) 0.0438(6) Uani d . 1 1 . .
H H25A -0.1499 0.4643 0.1792 0.066 Uiso calc R 1 1 . .
H H25B -0.1051 0.3810 0.2296 0.066 Uiso calc R 1 1 . .
H H25C -0.2500 0.3665 0.1949 0.066 Uiso calc R 1 1 . .

loop_
_atom_site_aniso_label
_atom_site_aniso_U_11
_atom_site_aniso_U_22
_atom_site_aniso_U_33
_atom_site_aniso_U_12
_atom_site_aniso_U_13
_atom_site_aniso_U_23
S1 0.0237(2) 0.0337(2) 0.0222(2) 0.0015(2) 0.00873(17) 0.0038(2)
S2 0.0195(2) 0.0391(3) 0.0204(2) 0.00257(18) -0.00307(17) 0.0067(2)
P1 0.01450(18) 0.0253(2) 0.01599(19) -0.00017(17) 0.00075(15) 0.00270(18)
O1 0.0184(6) 0.0224(6) 0.0225(6) -0.0001(5) 0.0014(5) -0.0009(5)
O2 0.0394(8) 0.0292(8) 0.0294(8) 0.0085(6) -0.0055(6) -0.0048(6)
N1 0.0169(7) 0.0286(9) 0.0245(8) -0.0022(6) 0.0012(6) 0.0043(6)
C1 0.0180(7) 0.0228(8) 0.0167(8) -0.0016(7) -0.0001(6) 0.0010(7)
C2 0.0263(9) 0.0282(10) 0.0161(8) -0.0030(7) -0.0046(6) 0.0013(7)
C3 0.0322(10) 0.0281(10) 0.0190(9) -0.0016(8) -0.0033(7) -0.0057(7)
C4 0.0233(9) 0.0222(9) 0.0248(10) -0.0021(7) -0.0008(7) -0.0013(7)
C5 0.0236(9) 0.0276(10) 0.0176(9) 0.0016(7) -0.0029(7) 0.0024(7)
C6 0.0227(8) 0.0288(9) 0.0150(8) 0.0007(7) 0.0002(6) -0.0009(7)
C7 0.0469(14) 0.0349(12) 0.0360(12) 0.0139(11) -0.0034(10) 0.0013(10)
C8 0.0228(9) 0.0237(9) 0.0317(10) 0.0011(7) 0.0058(8) -0.0022(8)
C9 0.0378(12) 0.0277(11) 0.0338(11) 0.0008(9) 0.0010(9) 0.0060(9)
C10 0.0249(9) 0.0300(10) 0.0325(11) -0.0059(8) 0.0099(8) -0.0050(9)
C11 0.0312(10) 0.0282(10) 0.0292(11) 0.0023(8) 0.0028(8) -0.0004(8)
C12 0.0323(10) 0.0318(11) 0.0324(11) 0.0051(9) 0.0000(9) 0.0051(9)
C13 0.0269(10) 0.0309(11) 0.0346(11) 0.0006(8) 0.0049(8) 0.0011(9)
C14 0.0275(10) 0.0462(13) 0.0336(11) -0.0018(9) -0.0005(9) -0.0022(10)
C15 0.0341(11) 0.0497(14) 0.0304(11) -0.0024(10) -0.0062(9) -0.0061(10)
C16 0.0425(13) 0.0359(12) 0.0432(13) -0.0048(11) -0.0009(10) -0.0022(11)
C17 0.0392(12) 0.0289(11) 0.0409(13) 0.0010(9) -0.0019(10) -0.0011(9)
C18 0.0200(8) 0.0276(10) 0.0316(10) -0.0024(7) 0.0021(7) 0.0047(8)
C19 0.0261(10) 0.0301(10) 0.0341(11) 0.0026(8) -0.0016(8) 0.0056(9)
C20 0.0208(9) 0.0390(11) 0.0315(10) -0.0016(8) 0.0026(7) -0.0054(9)
C21 0.0301(11) 0.0376(13) 0.0597(16) 0.0023(10) -0.0012(11) -0.0117(11)
C22 0.0237(9) 0.0366(12) 0.0271(9) -0.0038(8) -0.0005(7) 0.0099(8)
C23 0.0259(10) 0.0507(13) 0.0302(10) -0.0059(10) -0.0052(8) 0.0083(10)
C24 0.0340(10) 0.0279(10) 0.0295(9) -0.0025(9) 0.0022(8) 0.0040(8)
C25 0.0553(15) 0.0315(12) 0.0445(14) 0.0017(11) 0.0031(12) -0.0052(11)

loop_
_atom_type_symbol
_atom_type_description
_atom_type_scat_dispersion_real
_atom_type_scat_dispersion_imag
_atom_type_scat_source
C C 0.0033 0.0016 'International Tables Vol C Tables 4.2.6.8 and 6.1.1.4'
H H 0.0000 0.0000 'International Tables Vol C Tables 4.2.6.8 and 6.1.1.4'
N N 0.0061 0.0033 'International Tables Vol C Tables 4.2.6.8 and 6.1.1.4'
O O 0.0106 0.0060 'International Tables Vol C Tables 4.2.6.8 and 6.1.1.4'
P P 0.1023 0.0942 'International Tables Vol C Tables 4.2.6.8 and 6.1.1.4'
S S 0.1246 0.1234 'International Tables Vol C Tables 4.2.6.8 and 6.1.1.4'

loop_
_geom_angle_atom_site_label_1
_geom_angle_atom_site_label_2
_geom_angle_atom_site_label_3
_geom_angle_site_symmetry_1
_geom_angle_site_symmetry_3
_geom_angle
_geom_angle_publ_flag
S1 P1 S2 . . 115.95(3) ?
O1 P1 S1 . . 110.31(5) ?
O1 P1 S2 . . 109.54(5) ?
O1 P1 C1 . . 97.83(8) ?
C1 P1 S1 . . 110.75(6) ?
C1 P1 S2 . . 110.97(6) ?
C8 O1 P1 . . 118.90(12) ?
C4 O2 C7 . . 117.52(17) ?
C20 N1 H1 . . 110.5(18) ?
C22 N1 C20 . . 113.63(17) ?
C22 N1 H1 . . 101.4(17) ?
C24 N1 C20 . . 108.81(16) ?
C24 N1 C22 . . 113.99(16) ?
C24 N1 H1 . . 108.2(18) ?
C2 C1 P1 . . 121.93(14) ?
C2 C1 C6 . . 118.37(17) ?
C6 C1 P1 . . 119.70(14) ?
C1 C2 H2 . . 119.6 ?
C3 C2 C1 . . 120.87(17) ?
C3 C2 H2 . . 119.6 ?
C2 C3 C4 . . 120.19(18) ?
C2 C3 H3 . . 119.9 ?
C4 C3 H3 . . 119.9 ?
O2 C4 C3 . . 115.63(17) ?
O2 C4 C5 . . 124.61(18) ?
C5 C4 C3 . . 119.75(18) ?
C4 C5 H5 . . 120.3 ?
C6 C5 C4 . . 119.39(17) ?
C6 C5 H5 . . 120.3 ?
C1 C6 H6 . . 119.3 ?
C5 C6 C1 . . 121.41(17) ?
C5 C6 H6 . . 119.3 ?
O2 C7 H7A . . 109.5 ?
O2 C7 H7B . . 109.5 ?
O2 C7 H7C . . 109.5 ?
H7A C7 H7B . . 109.5 ?
H7A C7 H7C . . 109.5 ?
H7B C7 H7C . . 109.5 ?
O1 C8 C9 . . 107.47(16) ?
O1 C8 C10 . . 107.62(16) ?
O1 C8 H8 . . 109.2 ?
C9 C8 C10 . . 114.04(18) ?
C9 C8 H8 . . 109.2 ?
C10 C8 H8 . . 109.2 ?
C8 C9 H9A . . 109.5 ?
C8 C9 H9B . . 109.5 ?
C8 C9 H9C . . 109.5 ?
H9A C9 H9B . . 109.5 ?
H9A C9 H9C . . 109.5 ?
H9B C9 H9C . . 109.5 ?
C11 C10 C8 . . 121.10(18) ?
C19 C10 C8 . . 119.7(2) ?
C19 C10 C11 . . 119.2(2) ?
C10 C11 H11 . . 119.5 ?
C12 C11 C10 . . 120.9(2) ?
C12 C11 H11 . . 119.5 ?
C11 C12 C13 . . 120.3(2) ?
C11 C12 H12 . . 119.8 ?
C13 C12 H12 . . 119.8 ?
C12 C13 C14 . . 121.1(2) ?
C12 C13 C18 . . 120.4(2) ?
C18 C13 C14 . . 118.5(2) ?
C13 C14 H14 . . 120.3 ?
C15 C14 C13 . . 119.4(2) ?
C15 C14 H14 . . 120.3 ?
C14 C15 C16 . . 121.8(2) ?
C14 C15 H15 . . 119.1 ?
C16 C15 H15 . . 119.1 ?
C15 C16 H16 . . 120.0 ?
C17 C16 C15 . . 120.0(2) ?
C17 C16 H16 . . 120.0 ?
C16 C17 C18 . . 119.8(2) ?
C16 C17 H17 . . 120.1 ?
C18 C17 H17 . . 120.1 ?
C13 C18 C19 . . 117.0(2) ?
C17 C18 C13 . . 120.5(2) ?
C17 C18 C19 . . 122.5(2) ?
C10 C19 C18 . . 122.1(2) ?
C10 C19 H19 . . 118.9 ?
C18 C19 H19 . . 118.9 ?
N1 C20 C21 . . 112.04(19) ?
N1 C20 H20A . . 109.2 ?
N1 C20 H20B . . 109.2 ?
C21 C20 H20A . . 109.2 ?
C21 C20 H20B . . 109.2 ?
H20A C20 H20B . . 107.9 ?
C20 C21 H21B . . 109.5 ?
C20 C21 H21C . . 109.5 ?
C20 C21 H21A . . 109.5 ?
H21B C21 H21A . . 109.5 ?
H21B C21 H21C . . 109.5 ?
H21C C21 H21A . . 109.5 ?
N1 C22 C23 . . 113.76(17) ?
N1 C22 H22B . . 108.8 ?
N1 C22 H22A . . 108.8 ?
C23 C22 H22A . . 108.8 ?
C23 C22 H22B . . 108.8 ?
H22B C22 H22A . . 107.7 ?
C22 C23 H23A . . 109.5 ?
C22 C23 H23B . . 109.5 ?
C22 C23 H23C . . 109.5 ?
H23A C23 H23B . . 109.5 ?
H23A C23 H23C . . 109.5 ?
H23B C23 H23C . . 109.5 ?
N1 C24 C25 . . 113.29(18) ?
N1 C24 H24A . . 108.9 ?
N1 C24 H24B . . 108.9 ?
C25 C24 H24A . . 108.9 ?
C25 C24 H24B . . 108.9 ?
H24A C24 H24B . . 107.7 ?
C24 C25 H25A . . 109.5 ?
C24 C25 H25B . . 109.5 ?
C24 C25 H25C . . 109.5 ?
H25A C25 H25B . . 109.5 ?
H25A C25 H25C . . 109.5 ?
H25B C25 H25C . . 109.5 ?

loop_
_geom_bond_atom_site_label_1
_geom_bond_atom_site_label_2
_geom_bond_site_symmetry_2
_geom_bond_distance
_geom_bond_publ_flag
S1 P1 . 1.9726(6) ?
S2 P1 . 1.9798(6) ?
P1 O1 . 1.6234(14) ?
P1 C1 . 1.8140(19) ?
O1 C8 . 1.447(2) ?
O2 C4 . 1.365(2) ?
O2 C7 . 1.429(3) ?
N1 C20 . 1.509(3) ?
N1 C22 . 1.500(2) ?
N1 C24 . 1.495(3) ?
N1 H1 . 0.84(3) ?
C1 C2 . 1.391(3) ?
C2 C3 . 1.379(3) ?
C2 H2 . 0.9300 ?
C3 H3 . 0.9300 ?
C4 C3 . 1.395(3) ?
C4 C5 . 1.390(3) ?
C5 C6 . 1.385(3) ?
C5 H5 . 0.9300 ?
C6 C1 . 1.395(2) ?
C6 H6 . 0.9300 ?
C7 H7A . 0.9600 ?
C7 H7B . 0.9600 ?
C7 H7C . 0.9600 ?
C8 C9 . 1.513(3) ?
C8 C10 . 1.543(3) ?
C8 H8 . 0.9800 ?
C9 H9A . 0.9600 ?
C9 H9B . 0.9600 ?
C9 H9C . 0.9600 ?
C10 C11 . 1.417(3) ?
C10 C19 . 1.364(3) ?
C11 C12 . 1.373(3) ?
C11 H11 . 0.9300 ?
C12 C13 . 1.410(3) ?
C12 H12 . 0.9300 ?
C13 C14 . 1.436(3) ?
C13 C18 . 1.421(3) ?
C14 C15 . 1.335(4) ?
C14 H14 . 0.9300 ?
C15 C16 . 1.427(4) ?
C15 H15 . 0.9300 ?
C16 C17 . 1.364(3) ?
C16 H16 . 0.9300 ?
C17 C18 . 1.394(3) ?
C17 H17 . 0.9300 ?
C18 C19 . 1.441(3) ?
C19 H19 . 0.9300 ?
C20 H20A . 0.9700 ?
C20 H20B . 0.9700 ?
C21 C20 . 1.513(3) ?
C21 H21A . 0.9600 ?
C21 H21B . 0.9600 ?
C21 H21C . 0.9600 ?
C22 C23 . 1.518(3) ?
C22 H22A . 0.9700 ?
C22 H22B . 0.9700 ?
C23 H23A . 0.9600 ?
C23 H23B . 0.9600 ?
C23 H23C . 0.9600 ?
C24 H24A . 0.9700 ?
C24 H24B . 0.9700 ?
C25 C24 . 1.512(3) ?
C25 H25A . 0.9600 ?
C25 H25B . 0.9600 ?
C25 H25C . 0.9600 ?

loop_
_geom_hbond_atom_site_label_D
_geom_hbond_atom_site_label_H
_geom_hbond_atom_site_label_A
_geom_hbond_site_symmetry_A
_geom_hbond_distance_DH
_geom_hbond_distance_HA
_geom_hbond_distance_DA
_geom_hbond_angle_DHA
_geom_hbond_publ_flag
N1 H1 S2 1_455 0.84(3) 2.52(3) 3.2911(17) 154(2) yes
C20 H20A O1 . 0.97 2.56 3.505(2) 166 yes
C7 H7B Cg2 3_455 0.96 2.90 3.658(3) 137 yes
C24 H24B Cg1 1_655 0.97 2.79 3.750(2) 171 yes

loop_
_geom_torsion_atom_site_label_1
_geom_torsion_atom_site_label_2
_geom_torsion_atom_site_label_3
_geom_torsion_atom_site_label_4
_geom_torsion_site_symmetry_1
_geom_torsion_site_symmetry_2
_geom_torsion_site_symmetry_3
_geom_torsion_site_symmetry_4
_geom_torsion
_geom_torsion_publ_flag
S1 P1 O1 C8 . . . . 62.17(14) ?
S2 P1 O1 C8 . . . . -66.62(14) ?
C1 P1 O1 C8 . . . . 177.78(14) ?
S1 P1 C1 C2 . . . . -133.20(14) ?
S1 P1 C1 C6 . . . . 46.06(16) ?
S2 P1 C1 C2 . . . . -2.94(17) ?
S2 P1 C1 C6 . . . . 176.32(13) ?
O1 P1 C1 C2 . . . . 111.53(16) ?
O1 P1 C1 C6 . . . . -69.20(16) ?
P1 O1 C8 C9 . . . . 113.03(16) ?
P1 O1 C8 C10 . . . . -123.74(14) ?
C7 O2 C4 C3 . . . . -173.5(2) ?
C7 O2 C4 C5 . . . . 6.5(3) ?
C22 N1 C20 C21 . . . . 68.7(2) ?
C24 N1 C20 C21 . . . . -163.15(19) ?
C20 N1 C22 C23 . . . . 68.3(2) ?
C24 N1 C22 C23 . . . . -57.1(2) ?
C20 N1 C24 C25 . . . . 178.55(19) ?
C22 N1 C24 C25 . . . . -53.5(2) ?
P1 C1 C2 C3 . . . . -179.18(16) ?
C6 C1 C2 C3 . . . . 1.6(3) ?
C1 C2 C3 C4 . . . . -0.1(3) ?
O2 C4 C3 C2 . . . . 178.63(18) ?
C5 C4 C3 C2 . . . . -1.3(3) ?
O2 C4 C5 C6 . . . . -178.79(19) ?
C3 C4 C5 C6 . . . . 1.1(3) ?
C4 C5 C6 C1 . . . . 0.4(3) ?
C5 C6 C1 P1 . . . . 179.00(15) ?
C5 C6 C1 C2 . . . . -1.7(3) ?
O1 C8 C10 C11 . . . . 3.9(2) ?
O1 C8 C10 C19 . . . . -176.08(17) ?
C9 C8 C10 C11 . . . . 123.0(2) ?
C9 C8 C10 C19 . . . . -57.0(3) ?
C8 C10 C11 C12 . . . . -178.18(19) ?
C19 C10 C11 C12 . . . . 1.8(3) ?
C8 C10 C19 C18 . . . . 179.61(18) ?
C11 C10 C19 C18 . . . . -0.4(3) ?
C10 C11 C12 C13 . . . . -1.7(3) ?
C11 C12 C13 C14 . . . . -178.2(2) ?
C11 C12 C13 C18 . . . . 0.1(3) ?
C12 C13 C14 C15 . . . . 177.6(2) ?
C18 C13 C14 C15 . . . . -0.7(3) ?
C12 C13 C18 C17 . . . . -178.6(2) ?
C12 C13 C18 C19 . . . . 1.2(3) ?
C14 C13 C18 C17 . . . . -0.3(3) ?
C14 C13 C18 C19 . . . . 179.57(19) ?
C13 C14 C15 C16 . . . . 0.9(4) ?
C14 C15 C16 C17 . . . . 0.0(4) ?
C15 C16 C17 C18 . . . . -1.0(4) ?
C16 C17 C18 C13 . . . . 1.2(3) ?
C16 C17 C18 C19 . . . . -178.7(2) ?
C13 C18 C19 C10 . . . . -1.1(3) ?
C17 C18 C19 C10 . . . . 178.7(2) ?
